data_2000616
loop_
_publ_author_name
'Noltemeyer, M.'
'Gilje, J. W.'
'Roesky, H. W.'

_publ_section_title
;
 Structure of chlorodioxotetrakis(tetrahydrofuran)uranium(VI)
 pentachloro(tetrahydrofuran)uranate(IV)
;
_journal_issue 9
_journal_name_full 'Acta Crystallographica Section C'
_journal_page_first 1665
_journal_page_last 1666
_journal_paper_doi 10.1107/S0108270192001896
_journal_volume 48
_journal_year 1992
_chemical_formula_moiety 'C16 H32 Cl1 O6 U1,C4 H8 Cl5 O1 U1'
_chemical_formula_sum 'C20 H40 Cl6 O7 U2'
_chemical_formula_weight 1081.3
_space_group_IT_number 2
_space_group_name_Hall '-P 1'
_space_group_name_H-M_alt 'P -1'
_symmetry_cell_setting triclinic
_symmetry_space_group_name_Hall '-P 1'
_symmetry_space_group_name_H-M 'P -1'
_cell_angle_alpha 80.04(3)
_cell_angle_beta 79.15(3)
_cell_angle_gamma 73.46(3)
_cell_formula_units_Z 2
_cell_length_a 9.272(2)
_cell_length_b 13.031(3)
_cell_length_c 15.240(3)
_cell_volume 1719.6(7)
_diffrn_radiation_type Mo
_diffrn_radiation_wavelength 0.71069
_exptl_absorpt_coefficient_mu 9.422
_exptl_crystal_density_diffrn 2.088
_exptl_crystal_F_000 1004
_cod_data_source_file hh0562.cif
_cod_data_source_block hh0562a
_cod_original_cell_volume 1719.5(6)
_cod_database_code 2000616

loop_
_space_group_symop_id
_space_group_symop_operation_xyz
1 x,y,z
2 -x,-y,-z

loop_
_atom_site_label
_atom_site_fract_x
_atom_site_fract_y
_atom_site_fract_z
_atom_site_U_iso_or_equiv
_atom_site_attached_hydrogens
U(1) .25510(10) .15960(10) .34300(10) .0660(10) 0
Cl(1) -.0081(8) .1137(7) .3568(5) .114(4) 0
O(1) .1158(16) .2211(13) .4817(11) .078(8) 0
C(11) .022(4) .327(3) .4849(19) .14(2) 2
C(12) -.078(4) .331(3) .568(2) .13(2) 2
C(13) -.045(5) .228(4) .620(2) .20(3) 2
C(14) .061(4) .158(3) .5606(19) .14(2) 2
O(2) .4073(16) .2396(13) .4123(10) .078(8) 0
C(21) .441(3) .340(3) .383(2) .131(19) 2
C(22) .533(5) .354(4) .444(3) .18(3) 2
C(23) .573(5) .256(4) .502(3) .18(3) 2
C(24) .465(4) .197(3) .4956(19) .14(2) 2
O(3) .5029(18) .1468(13) .2511(11) .079(8) 0
C(31) .647(3) .076(3) .275(2) .130(18) 2
C(32) .757(4) .082(3) .192(3) .17(3) 2
C(33) .668(6) .148(4) .126(3) .21(4) 2
C(34) .528(3) .205(3) .167(2) .122(19) 2
O(4) .2690(17) .0776(17) .2083(11) .083(8) 0
C(41) .318(3) -.032(3) .205(2) .118(18) 2
C(42) .279(5) -.056(3) .125(3) .17(3) 2
C(43) .206(4) .044(3) .0778(19) .12(2) 2
C(44) .178(4) .125(2) .1378(19) .118(17) 2
O(5) .3334(17) .0367(12) .4014(10) .085(8) 0
O(6) .1927(16) .2838(12) .2842(9) .079(7) 0
U(2) .70980(10) .61620(10) .19820(10) .0800(10) 0
Cl(2) .6423(10) .6906(8) .0392(5) .151(5) 0
Cl(3) .7429(12) .4213(7) .1693(7) .156(6) 0
Cl(4) .8034(10) .5464(8) .3523(5) .137(5) 0
Cl(5) .7259(11) .8052(7) .2175(8) .164(6) 0
Cl(6) .4308(8) .6468(8) .2693(5) .137(5) 0
O(7) .9696(19) .5936(16) .1312(12) .104(9) 0
C(71) 1.039(4) .665(3) .074(3) .17(2) 2
C(72) 1.202(4) .633(4) .084(3) .16(3) 2
C(73) 1.222(4) .525(3) .132(4) .18(3) 2
C(74) 1.083(4) .500(3) .144(3) .17(2) 2

loop_
_geom_bond_atom_site_label_1
_geom_bond_atom_site_label_2
_geom_bond_distance
U(1) Cl(1) 2.637(8)
U(1) O(1) 2.397(16)
U(1) O(2) 2.445(19)
U(1) O(3) 2.434(15)
U(1) O(4) 2.44(2)
U(1) O(5) 1.724(14)
U(1) O(6) 1.709(13)
U(2) Cl(2) 2.573(8)
U(2) Cl(3) 2.574(10)
U(2) Cl(4) 2.584(8)
U(2) Cl(5) 2.580(10)
U(2) Cl(6) 2.556(7)
U(2) O(7) 2.389(17)
